data_9010130
loop_
_publ_author_name
'Zanazzi, P. F.'
'Montagnoli, M.'
'Nazzareni, S.'
'Comodi, P.'

_publ_section_title
;
 Structural effects of pressure on chlorite: A single-crystal study
 Sample: P = 1.83 GPa
;
_journal_name_full 'American Mineralogist'
_journal_page_first 1871
_journal_page_last 1878
_journal_paper_doi 10.2138/am.2006.2191
_journal_volume 91
_journal_year 2006
_chemical_compound_source 'Alpe Reguzzolo, Val Malenco, Italy'
_chemical_formula_sum 'Al1.84 Fe0.5 H8 Mg4.5 O18 Si3.16'
_chemical_name_mineral Clinochlore
_space_group_IT_number 2
_symmetry_space_group_name_Hall '-P 1 (1/2*x+1/2*y,1/2*x-1/2*y,-z)'
_symmetry_space_group_name_H-M 'C -1'
_cell_angle_alpha 90.22
_cell_angle_beta 97.21
_cell_angle_gamma 89.95
_cell_formula_units_Z 2
_cell_length_a 5.298
_cell_length_b 9.183
_cell_length_c 14.23
_cell_volume 686.832
_database_code_amcsd 0004251
_diffrn_ambient_pressure 1.83e+06
_exptl_crystal_density_diffrn 2.765
_cod_original_formula_sum '(Mg4.5 Fe.5) Al1.84 Si3.16 O18 H8'
_cod_database_code 9010130

loop_
_space_group_symop_operation_xyz
x,y,z
1/2+x,1/2+y,z
-x,-y,-z
1/2-x,1/2-y,-z

loop_
_atom_site_label
_atom_site_fract_x
_atom_site_fract_y
_atom_site_fract_z
_atom_site_occupancy
_atom_site_U_iso_or_equiv
_atom_site_type_symbol
_atom_site_attached_hydrogens
MgM1 0.00000 0.00000 0.00000 0.90000 0.00450 Mg 0
FeM1 0.00000 0.00000 0.00000 0.10000 0.00450 Fe 0
MgM2 0.00100 0.33350 -0.00100 0.90000 0.00440 Mg 0
FeM2 0.00100 0.33350 -0.00100 0.10000 0.00440 Fe 0
MgM3 -0.00060 0.16670 0.50000 0.90000 0.00370 Mg 0
FeM3 -0.00060 0.16670 0.50000 0.10000 0.00370 Fe 0
AlM4 0.00000 0.50000 0.50000 1.00000 0.00310 Al 0
Si1 0.23100 0.16700 0.19150 0.79000 0.00530 Si 0
Al1 0.23100 0.16700 0.19150 0.21000 0.00530 Al 0
Si2 0.73110 0.00050 0.19310 0.79000 0.00600 Si 0
Al2 0.73110 0.00050 0.19310 0.21000 0.00600 Al 0
O1 0.19050 0.16670 0.07700 1.00000 0.00300 O 0
O2 0.69350 0.00050 0.07600 1.00000 0.00600 O 0
O3 0.20840 0.33360 0.23300 1.00000 0.01400 O 0
O4 0.51370 0.10280 0.23400 1.00000 0.01600 O 0
O5 0.01310 0.06560 0.23200 1.00000 0.01600 O 0
O-H1 0.69050 0.33310 0.07700 1.00000 0.00600 O 1
O-H2 0.14500 -0.00010 0.42700 1.00000 0.01500 O 1
O-H3 0.14100 0.33440 0.42800 1.00000 0.01600 O 1
O-H4 0.64090 0.16490 0.42800 1.00000 0.01200 O 1

loop_
_cod_changelog_entry_id
_cod_changelog_entry_author
_cod_changelog_entry_date
_cod_changelog_entry_text
1
;cod-tools version 3.8.0
Id: cif_guess_AMCSD_atom_types 9574 2023-05-10 09:00:05Z saulius
;
2023-05-10T18:52:23+03:00
;Derived atom types and hydrogen counts
from atom names that follow the AMCSD naming convention
(Wat == water, O-H == hydroxyl).
;

loop_
_cod_related_entry_id
_cod_related_entry_database
_cod_related_entry_code
1 AMCSD 0004251
